data_2210583
loop_
_publ_author_name
'Yang, Shu-Ping'
'Han, Li-Jun'
'Wang, Da-Qi'
'Xia, Hai-Tao'

_publ_section_title
;
 (<i>E</i>,<i>E</i>)-4-(Dimethylamino)benzaldehyde
 <i>O</i>-[3-(3-nitrophenyl)propenoyl]oxime
;
_journal_coeditor_code EZ2031
_journal_issue 10
_journal_name_full 'Acta Crystallographica Section E'
_journal_page_first o4587
_journal_page_last o4589
_journal_paper_doi 10.1107/S1600536806037366
_journal_volume 62
_journal_year 2006
_chemical_formula_iupac 'C18 H17 N3 O4'
_chemical_formula_moiety 'C18 H17 N3 O4'
_chemical_formula_sum 'C18 H17 N3 O4'
_chemical_formula_weight 339.35
_chemical_melting_point 453
_chemical_name_systematic
;
(E,E)-4-(Dimethylamino)benzaldehyde O-[3-(3-nitrophenyl)propenoyl]oxime
;
_space_group_IT_number 14
_symmetry_cell_setting monoclinic
_symmetry_space_group_name_Hall '-P 2ybc'
_symmetry_space_group_name_H-M 'P 1 21/c 1'
_atom_sites_solution_hydrogens geom
_atom_sites_solution_primary direct
_atom_sites_solution_secondary difmap
_audit_creation_method SHELXL-97
_cell_angle_alpha 90.00
_cell_angle_beta 99.338(11)
_cell_angle_gamma 90.00
_cell_formula_units_Z 4
_cell_length_a 18.031(12)
_cell_length_b 7.332(5)
_cell_length_c 12.714(9)
_cell_measurement_reflns_used 875
_cell_measurement_temperature 298(2)
_cell_measurement_theta_max 20.4
_cell_measurement_theta_min 2.3
_cell_volume 1659(2)
_computing_cell_refinement SMART
_computing_data_collection 'SMART (Siemens, 1996)'
_computing_data_reduction 'SAINT (Siemens, 1996)'
_computing_molecular_graphics 'SHELXTL (Sheldrick, 1997b)'
_computing_publication_material SHELXTL
_computing_structure_refinement 'SHELXL97 (Sheldrick, 1997a)'
_computing_structure_solution 'SHELXS97 (Sheldrick, 1997a)'
_diffrn_ambient_temperature 298(2)
_diffrn_measured_fraction_theta_full 0.999
_diffrn_measured_fraction_theta_max 0.999
_diffrn_measurement_device_type 'Siemens SMART 1000 CCD area-detector'
_diffrn_measurement_method '\f and \w'
_diffrn_radiation_monochromator graphite
_diffrn_radiation_source 'fine-focus sealed tube'
_diffrn_radiation_type MoK\a
_diffrn_radiation_wavelength 0.71073
_diffrn_reflns_av_R_equivalents 0.069
_diffrn_reflns_av_sigmaI/netI 0.160
_diffrn_reflns_limit_h_max 21
_diffrn_reflns_limit_h_min -21
_diffrn_reflns_limit_k_max 8
_diffrn_reflns_limit_k_min -8
_diffrn_reflns_limit_l_max 13
_diffrn_reflns_limit_l_min -15
_diffrn_reflns_number 8286
_diffrn_reflns_theta_full 25.0
_diffrn_reflns_theta_max 25.0
_diffrn_reflns_theta_min 2.3
_diffrn_standards_number 0
_exptl_absorpt_coefficient_mu 0.098
_exptl_absorpt_correction_T_max 0.976
_exptl_absorpt_correction_T_min 0.956
_exptl_absorpt_correction_type multi-scan
_exptl_absorpt_process_details '(SADABS; Sheldrick, 1996)'
_exptl_crystal_colour red
_exptl_crystal_density_diffrn 1.359
_exptl_crystal_density_method 'not measured'
_exptl_crystal_description needle
_exptl_crystal_F_000 712
_exptl_crystal_size_max 0.46
_exptl_crystal_size_mid 0.43
_exptl_crystal_size_min 0.25
_refine_diff_density_max 0.21
_refine_diff_density_min -0.22
_refine_ls_extinction_method none
_refine_ls_goodness_of_fit_ref 1.06
_refine_ls_hydrogen_treatment constr
_refine_ls_matrix_type full
_refine_ls_number_parameters 226
_refine_ls_number_reflns 2921
_refine_ls_number_restraints 0
_refine_ls_restrained_S_all 1.06
_refine_ls_R_factor_all 0.178
_refine_ls_R_factor_gt 0.061
_refine_ls_shift/su_max 0.000
_refine_ls_shift/su_mean 0.000
_refine_ls_structure_factor_coef Fsqd
_refine_ls_weighting_details 'calc w=1/[\s^2^(Fo^2^)+0.7102P] where P=(Fo^2^+2Fc^2^)/3'
_refine_ls_weighting_scheme calc
_refine_ls_wR_factor_gt 0.152
_refine_ls_wR_factor_ref 0.237
_reflns_number_gt 1142
_reflns_number_total 2921
_reflns_threshold_expression I>2\s(I)
_cod_data_source_file ez2031.cif
_cod_data_source_block I
_cod_original_sg_symbol_Hall -P21/c
_cod_original_sg_symbol_H-M 'P 21/c'
_cod_database_code 2210583
_cod_database_fobs_code 2210583

loop_
_symmetry_equiv_pos_as_xyz
'x, y, z'
'-x, y+1/2, -z+1/2'
'-x, -y, -z'
'x, -y-1/2, z-1/2'

loop_
_atom_site_type_symbol
_atom_site_label
_atom_site_fract_x
_atom_site_fract_y
_atom_site_fract_z
_atom_site_U_iso_or_equiv
_atom_site_adp_type
_atom_site_calc_flag
_atom_site_refinement_flags
_atom_site_occupancy
N N1 0.8959(2) 0.2646(6) 1.0208(4) 0.0634(13) Uani d . 1
N N2 0.4335(2) 0.3501(6) 0.6726(4) 0.0650(13) Uani d . 1
N N3 0.1317(2) 0.3825(6) 0.3351(4) 0.0667(13) Uani d . 1
O O1 0.51241(16) 0.3451(5) 0.7166(3) 0.0593(10) Uani d . 1
O O2 0.47342(19) 0.3797(6) 0.8728(3) 0.0859(14) Uani d . 1
O O3 0.88809(19) 0.1982(6) 0.9322(3) 0.0855(14) Uani d . 1
O O4 0.9568(2) 0.2841(6) 1.0761(4) 0.0999(16) Uani d . 1
C C1 0.5233(3) 0.3587(7) 0.8238(4) 0.0514(13) Uani d . 1
C C2 0.6026(2) 0.3480(6) 0.8705(4) 0.0517(13) Uani d . 1
H H2 0.6384 0.3197 0.8280 0.062 Uiso calc R 1
C C3 0.6232(2) 0.3785(6) 0.9724(4) 0.0509(13) Uani d . 1
H H3 0.5841 0.4064 1.0093 0.061 Uiso calc R 1
C C4 0.6974(2) 0.3756(6) 1.0371(4) 0.0448(12) Uani d . 1
C C5 0.7604(2) 0.3198(6) 0.9979(4) 0.0457(12) Uani d . 1
H H5 0.7568 0.2803 0.9278 0.055 Uiso calc R 1
C C6 0.8292(2) 0.3230(6) 1.0640(4) 0.0475(13) Uani d . 1
C C7 0.8373(3) 0.3757(7) 1.1684(4) 0.0574(14) Uani d . 1
H H7 0.8842 0.3750 1.2114 0.069 Uiso calc R 1
C C8 0.7741(3) 0.4299(7) 1.2084(4) 0.0580(14) Uani d . 1
H H8 0.7779 0.4656 1.2793 0.070 Uiso calc R 1
C C9 0.7051(3) 0.4310(6) 1.1428(4) 0.0522(13) Uani d . 1
H H9 0.6628 0.4696 1.1700 0.063 Uiso calc R 1
C C10 0.4249(3) 0.3583(6) 0.5736(4) 0.0487(13) Uani d . 1
H H10 0.4665 0.3624 0.5391 0.058 Uiso calc R 1
C C11 0.3496(2) 0.3612(6) 0.5119(4) 0.0451(12) Uani d . 1
C C12 0.2869(3) 0.3234(6) 0.5574(4) 0.0509(13) Uani d . 1
H H12 0.2934 0.2931 0.6294 0.061 Uiso calc R 1
C C13 0.2155(3) 0.3286(7) 0.5012(4) 0.0535(14) Uani d . 1
H H13 0.1748 0.3017 0.5348 0.064 Uiso calc R 1
C C14 0.2038(2) 0.3746(6) 0.3924(4) 0.0485(13) Uani d . 1
C C15 0.2664(3) 0.4122(6) 0.3462(4) 0.0520(13) Uani d . 1
H H15 0.2603 0.4439 0.2745 0.062 Uiso calc R 1
C C16 0.3372(2) 0.4034(6) 0.4043(4) 0.0487(13) Uani d . 1
H H16 0.3782 0.4266 0.3704 0.058 Uiso calc R 1
C C17 0.0674(3) 0.3227(8) 0.3814(5) 0.0817(19) Uani d . 1
H H17A 0.0685 0.1923 0.3884 0.123 Uiso calc R 1
H H17B 0.0219 0.3588 0.3360 0.123 Uiso calc R 1
H H17C 0.0692 0.3773 0.4504 0.123 Uiso calc R 1
C C18 0.1184(3) 0.4159(9) 0.2234(5) 0.092(2) Uani d . 1
H H18A 0.1514 0.5105 0.2068 0.137 Uiso calc R 1
H H18B 0.0671 0.4535 0.2018 0.137 Uiso calc R 1
H H18C 0.1275 0.3064 0.1861 0.137 Uiso calc R 1

loop_
_atom_site_aniso_label
_atom_site_aniso_U_11
_atom_site_aniso_U_22
_atom_site_aniso_U_33
_atom_site_aniso_U_12
_atom_site_aniso_U_13
_atom_site_aniso_U_23
N1 0.040(3) 0.081(4) 0.066(3) 0.000(2) 0.002(2) 0.000(3)
N2 0.036(2) 0.103(4) 0.052(3) -0.002(2) -0.008(2) -0.002(3)
N3 0.038(2) 0.094(4) 0.064(3) -0.001(2) -0.004(2) 0.005(3)
O1 0.0358(18) 0.094(3) 0.045(2) 0.0018(17) -0.0023(15) -0.001(2)
O2 0.041(2) 0.159(4) 0.056(3) -0.003(2) 0.0017(19) -0.010(2)
O3 0.058(2) 0.135(4) 0.062(3) 0.012(2) 0.007(2) -0.010(3)
O4 0.038(2) 0.153(4) 0.103(4) 0.004(2) -0.008(2) -0.033(3)
C1 0.040(3) 0.066(4) 0.046(3) -0.006(3) -0.001(3) 0.001(3)
C2 0.036(3) 0.065(4) 0.052(3) 0.002(2) 0.001(2) -0.001(3)
C3 0.039(3) 0.055(3) 0.057(4) 0.004(2) 0.004(3) -0.001(3)
C4 0.039(3) 0.050(3) 0.043(3) 0.003(2) -0.002(2) 0.003(2)
C5 0.041(3) 0.048(3) 0.045(3) -0.003(2) -0.002(2) -0.001(2)
C6 0.040(3) 0.052(3) 0.050(3) 0.004(2) 0.003(2) 0.001(3)
C7 0.053(3) 0.061(4) 0.050(4) 0.004(3) -0.017(3) -0.002(3)
C8 0.062(4) 0.061(4) 0.047(3) 0.005(3) -0.003(3) -0.006(3)
C9 0.048(3) 0.056(3) 0.051(3) 0.006(3) 0.004(2) 0.002(3)
C10 0.044(3) 0.060(3) 0.042(3) -0.001(2) 0.004(2) -0.001(3)
C11 0.041(3) 0.048(3) 0.044(3) -0.004(2) 0.001(2) -0.004(2)
C12 0.051(3) 0.059(3) 0.041(3) -0.003(3) 0.004(2) 0.002(2)
C13 0.044(3) 0.068(4) 0.050(3) -0.001(3) 0.010(2) 0.006(3)
C14 0.036(3) 0.049(3) 0.059(4) 0.001(2) 0.002(2) -0.006(3)
C15 0.048(3) 0.063(4) 0.043(3) -0.001(3) 0.003(2) -0.005(3)
C16 0.041(3) 0.062(4) 0.044(3) -0.003(2) 0.009(2) -0.005(3)
C17 0.039(3) 0.100(5) 0.105(5) -0.009(3) 0.010(3) -0.015(4)
C18 0.057(4) 0.135(6) 0.072(5) 0.003(4) -0.018(3) -0.007(4)

loop_
_atom_type_symbol
_atom_type_description
_atom_type_scat_dispersion_real
_atom_type_scat_dispersion_imag
_atom_type_scat_source
C C 0.0033 0.0016 'International Tables Vol C Tables 4.2.6.8 and 6.1.1.4'
H H 0.0000 0.0000 'International Tables Vol C Tables 4.2.6.8 and 6.1.1.4'
N N 0.0061 0.0033 'International Tables Vol C Tables 4.2.6.8 and 6.1.1.4'
O O 0.0106 0.0060 'International Tables Vol C Tables 4.2.6.8 and 6.1.1.4'

loop_
_geom_angle_atom_site_label_1
_geom_angle_atom_site_label_2
_geom_angle_atom_site_label_3
_geom_angle
_geom_angle_publ_flag
O4 N1 O3 122.9(5) ?
O4 N1 C6 118.0(5) ?
O3 N1 C6 119.1(4) ?
C10 N2 O1 110.3(4) y
C14 N3 C18 121.7(4) ?
C14 N3 C17 121.2(5) ?
C18 N3 C17 116.1(4) ?
C1 O1 N2 111.3(3) ?
O2 C1 O1 122.8(4) ?
O2 C1 C2 124.8(5) ?
O1 C1 C2 112.4(5) ?
C3 C2 C1 119.7(5) y
C3 C2 H2 120.1 ?
C1 C2 H2 120.1 ?
C2 C3 C4 130.2(5) y
C2 C3 H3 114.9 ?
C4 C3 H3 114.9 ?
C5 C4 C9 118.6(4) ?
C5 C4 C3 122.6(5) ?
C9 C4 C3 118.8(4) ?
C4 C5 C6 119.3(5) ?
C4 C5 H5 120.4 ?
C6 C5 H5 120.4 ?
C7 C6 C5 122.6(5) ?
C7 C6 N1 118.8(5) ?
C5 C6 N1 118.6(5) ?
C6 C7 C8 118.4(5) ?
C6 C7 H7 120.8 ?
C8 C7 H7 120.8 ?
C7 C8 C9 119.8(5) ?
C7 C8 H8 120.1 ?
C9 C8 H8 120.1 ?
C8 C9 C4 121.4(5) ?
C8 C9 H9 119.3 ?
C4 C9 H9 119.3 ?
N2 C10 C11 120.0(5) y
N2 C10 H10 120.0 ?
C11 C10 H10 120.0 ?
C12 C11 C16 116.6(4) ?
C12 C11 C10 121.8(5) ?
C16 C11 C10 121.5(4) ?
C13 C12 C11 122.7(5) ?
C13 C12 H12 118.7 ?
C11 C12 H12 118.7 ?
C12 C13 C14 120.0(4) ?
C12 C13 H13 120.0 ?
C14 C13 H13 120.0 ?
C15 C14 N3 122.0(5) ?
C15 C14 C13 117.6(4) ?
N3 C14 C13 120.4(5) ?
C16 C15 C14 121.1(5) ?
C16 C15 H15 119.5 ?
C14 C15 H15 119.5 ?
C15 C16 C11 122.0(4) ?
C15 C16 H16 119.0 ?
C11 C16 H16 119.0 ?
N3 C17 H17A 109.5 ?
N3 C17 H17B 109.5 ?
H17A C17 H17B 109.5 ?
N3 C17 H17C 109.5 ?
H17A C17 H17C 109.5 ?
H17B C17 H17C 109.5 ?
N3 C18 H18A 109.5 ?
N3 C18 H18B 109.5 ?
H18A C18 H18B 109.5 ?
N3 C18 H18C 109.5 ?
H18A C18 H18C 109.5 ?
H18B C18 H18C 109.5 ?

loop_
_geom_bond_atom_site_label_1
_geom_bond_atom_site_label_2
_geom_bond_distance
_geom_bond_publ_flag
N1 O4 1.212(5) ?
N1 O3 1.215(5) ?
N1 C6 1.465(6) ?
N2 C10 1.245(6) y
N2 O1 1.442(5) y
N3 C14 1.384(6) ?
N3 C18 1.423(6) ?
N3 C17 1.451(6) ?
O1 C1 1.349(6) ?
O2 C1 1.185(5) ?
C1 C2 1.458(6) ?
C2 C3 1.308(6) ?
C2 H2 0.9300 ?
C3 C4 1.453(6) ?
C3 H3 0.9300 ?
C4 C5 1.376(6) ?
C4 C9 1.389(6) ?
C5 C6 1.381(6) ?
C5 H5 0.9300 ?
C6 C7 1.367(6) ?
C7 C8 1.380(6) ?
C7 H7 0.9300 ?
C8 C9 1.381(6) ?
C8 H8 0.9300 ?
C9 H9 0.9300 ?
C10 C11 1.454(6) ?
C10 H10 0.9300 ?
C11 C12 1.380(6) ?
C11 C16 1.385(6) ?
C12 C13 1.367(6) ?
C12 H12 0.9300 ?
C13 C14 1.406(6) ?
C13 H13 0.9300 ?
C14 C15 1.381(6) ?
C15 C16 1.369(6) ?
C15 H15 0.9300 ?
C16 H16 0.9300 ?
C17 H17A 0.9600 ?
C17 H17B 0.9600 ?
C17 H17C 0.9600 ?
C18 H18A 0.9600 ?
C18 H18B 0.9600 ?
C18 H18C 0.9600 ?

loop_
_geom_hbond_atom_site_label_D
_geom_hbond_atom_site_label_H
_geom_hbond_atom_site_label_A
_geom_hbond_site_symmetry_A
_geom_hbond_distance_DH
_geom_hbond_distance_HA
_geom_hbond_distance_DA
_geom_hbond_angle_DHA
C18 H18B O4 1_454 0.96 2.65 3.340(7) 129.1
C3 H3 O2 3_667 0.93 2.51 3.341(7) 149.3
C9 H9 O2 3_667 0.93 2.67 3.481(6) 146.4

loop_
_geom_torsion_atom_site_label_1
_geom_torsion_atom_site_label_2
_geom_torsion_atom_site_label_3
_geom_torsion_atom_site_label_4
_geom_torsion
_geom_torsion_publ_flag
C10 N2 O1 C1 172.5(4) ?
N2 O1 C1 O2 -2.9(7) ?
N2 O1 C1 C2 178.2(4) y
O2 C1 C2 C3 -6.2(8) ?
O1 C1 C2 C3 172.7(4) ?
C1 C2 C3 C4 179.7(5) y
C2 C3 C4 C5 -6.5(8) ?
C2 C3 C4 C9 173.7(5) ?
C9 C4 C5 C6 -0.9(7) ?
C3 C4 C5 C6 179.2(4) ?
C4 C5 C6 C7 1.6(7) ?
C4 C5 C6 N1 -179.5(4) ?
O4 N1 C6 C7 -7.9(7) ?
O3 N1 C6 C7 171.7(5) ?
O4 N1 C6 C5 173.1(5) ?
O3 N1 C6 C5 -7.3(7) ?
C5 C6 C7 C8 -0.8(7) ?
N1 C6 C7 C8 -179.8(4) ?
C6 C7 C8 C9 -0.5(7) ?
C7 C8 C9 C4 1.1(8) ?
C5 C4 C9 C8 -0.3(7) ?
C3 C4 C9 C8 179.5(4) ?
O1 N2 C10 C11 178.9(4) y
N2 C10 C11 C12 -11.6(7) ?
N2 C10 C11 C16 168.0(5) ?
C16 C11 C12 C13 -0.8(7) ?
C10 C11 C12 C13 178.8(4) ?
C11 C12 C13 C14 -0.2(8) ?
C18 N3 C14 C15 5.0(8) ?
C17 N3 C14 C15 172.9(5) ?
C18 N3 C14 C13 -175.5(5) ?
C17 N3 C14 C13 -7.6(7) ?
C12 C13 C14 C15 0.4(7) ?
C12 C13 C14 N3 -179.2(4) ?
N3 C14 C15 C16 -180.0(5) ?
C13 C14 C15 C16 0.5(7) ?
C14 C15 C16 C11 -1.6(7) ?
C12 C11 C16 C15 1.7(7) ?
C10 C11 C16 C15 -177.9(4) ?
